data_2023019
loop_
_publ_author_name
'Ait Elmachkouri, Younesse'
'Irrou, Ezaddine'
'El Monfalouti, Hanae'
'Mazzah, Ahmed'
'H&#xf6;kelek, Tuncer'
'Mague, Joel T.'
'Taha, Mohamed Labd'
'Sebbar, Nada Kheira'

_publ_section_title
;
 Crystal structure, Hirshfeld surface analysis, crystal voids,
 inter-action energy calculations and energy frameworks and DFT
 calculations of ethyl
 2-cyano-3-(3-hy-droxy-5-methyl-1<i>H</i>-pyrazol-4-yl)-3-phen-yl-propano-ate.
;
_journal_coeditor_code NY2002
_journal_issue 'Pt 2'
_journal_name_full 'Acta crystallographica. Section E, Crystallographic communications'
_journal_page_first 240
_journal_page_last 246
_journal_paper_doi 10.1107/S2056989024000744
_journal_volume 80
_journal_year 2024
_chemical_formula_iupac 'C16 H17 N3 O3'
_chemical_formula_moiety 'C16 H17 N3 O3'
_chemical_formula_sum 'C16 H17 N3 O3'
_chemical_formula_weight 299.32
_chemical_name_systematic
;
Ethyl
2-cyano-3-(3-hydroxy-5-methyl-1<i>H</i>-pyrazol-4-yl)-3-phenylpropanoate
;
_space_group_crystal_system triclinic
_space_group_IT_number 2
_space_group_name_Hall '-P 1'
_space_group_name_H-M_alt 'P -1'
_atom_sites_solution_hydrogens mixed
_atom_sites_solution_primary dual
_atom_sites_solution_secondary difmap
_audit_creation_method SHELXL-2019/1
_cell_angle_alpha 79.5540(10)
_cell_angle_beta 63.7870(10)
_cell_angle_gamma 83.0540(10)
_cell_formula_units_Z 2
_cell_length_a 9.1397(2)
_cell_length_b 9.4879(2)
_cell_length_c 10.0063(2)
_cell_measurement_reflns_used 8141
_cell_measurement_temperature 150(2)
_cell_measurement_theta_max 72.1738
_cell_measurement_theta_min 4.7444
_cell_volume 764.75(3)
_computing_cell_refinement
;
<i>SAINT</i> (Bruker, 2021)
;
_computing_data_collection
;
<i>APEX4</i> (Bruker, 2021)
;
_computing_data_reduction
;
<i>SAINT</i> (Bruker, 2021)
;
_computing_molecular_graphics
;
<i>DIAMOND</i> (Brandenburg & Putz, 2012)
;
_computing_publication_material
;
<i>SHELXTL</i> (Sheldrick, 2008)
;
_computing_structure_refinement
;
<i>SHELXL2019/1</i> (Sheldrick, 2015b)
;
_computing_structure_solution
;
<i>SHELXT</i> (Sheldrick, 2015a)
;
_diffrn_ambient_temperature 150(2)
_diffrn_detector_area_resol_mean 7.3910
_diffrn_measured_fraction_theta_full 0.990
_diffrn_measured_fraction_theta_max 0.984
_diffrn_measurement_device 'Bruker D8 VENTURE PHOTON 3 CPAD'
_diffrn_measurement_device_type 'Bruker D8 VENTURE PHOTON 3 CPAD'
_diffrn_measurement_method '\f and \w scans'
_diffrn_radiation_monochromator mirror
_diffrn_radiation_type CuK\a
_diffrn_radiation_wavelength 1.54178
_diffrn_reflns_av_R_equivalents 0.1115
_diffrn_reflns_av_unetI/netI 0.0387
_diffrn_reflns_limit_h_max 11
_diffrn_reflns_limit_h_min -11
_diffrn_reflns_limit_k_max 11
_diffrn_reflns_limit_k_min -11
_diffrn_reflns_limit_l_max 12
_diffrn_reflns_limit_l_min -12
_diffrn_reflns_number 36885
_diffrn_reflns_theta_full 70.000
_diffrn_reflns_theta_max 72.421
_diffrn_reflns_theta_min 4.744
_diffrn_source 'INCOATEC I\mS micro--focus source'
_diffrn_source_current 1.0
_diffrn_source_power 0.05
_diffrn_source_voltage 50
_exptl_absorpt_coefficient_mu 0.753
_exptl_absorpt_correction_T_max 0.98
_exptl_absorpt_correction_T_min 0.88
_exptl_absorpt_correction_type multi-scan
_exptl_absorpt_process_details
;
(<i>SADABS</i>; Krause <i>et al.</i>, 2015)
;
_exptl_crystal_colour 'clear colourless'
_exptl_crystal_density_diffrn 1.300
_exptl_crystal_density_method 'not measured'
_exptl_crystal_description prism
_exptl_crystal_F_000 316
_exptl_crystal_size_max 0.163
_exptl_crystal_size_mid 0.087
_exptl_crystal_size_min 0.027
_refine_diff_density_max 0.189
_refine_diff_density_min -0.233
_refine_ls_extinction_method none
_refine_ls_goodness_of_fit_ref 1.044
_refine_ls_hydrogen_treatment mixed
_refine_ls_matrix_type full
_refine_ls_number_parameters 207
_refine_ls_number_reflns 2998
_refine_ls_number_restraints 2
_refine_ls_restrained_S_all 1.044
_refine_ls_R_factor_all 0.0703
_refine_ls_R_factor_gt 0.0476
_refine_ls_shift/su_max 0.000
_refine_ls_shift/su_mean 0.000
_refine_ls_structure_factor_coef Fsqd
_refine_ls_weighting_details 'w=1/[\s^2^(Fo^2^)+(0.0565P)^2^+0.3004P] where P=(Fo^2^+2Fc^2^)/3'
_refine_ls_weighting_scheme calc
_refine_ls_wR_factor_gt 0.1134
_refine_ls_wR_factor_ref 0.1271
_reflns_number_gt 2207
_reflns_number_total 2998
_reflns_threshold_expression 'I > 2\s(I)'
_cod_data_source_file ny2002sup1.cif
_cod_data_source_block I
_cod_depositor_comments 'Adding full bibliography for 2023019.cif.'
_cod_database_code 2023019
_cod_database_fobs_code 2023019
_shelx_space_group_comment
;
The symmetry employed for this shelxl refinement is uniquely defined
by the following loop, which should always be used as a source of
symmetry information in preference to the above space-group names.
They are only intended as comments.
;
_shelx_estimated_absorpt_t_min 0.887
_shelx_estimated_absorpt_t_max 0.980

loop_
_space_group_symop_operation_xyz
'x, y, z'
'-x, -y, -z'

loop_
_atom_site_type_symbol
_atom_site_label
_atom_site_fract_x
_atom_site_fract_y
_atom_site_fract_z
_atom_site_U_iso_or_equiv
_atom_site_adp_type
_atom_site_calc_flag
_atom_site_occupancy
_atom_site_disorder_assembly
_atom_site_disorder_group
O O1 0.31072(17) 0.88849(16) 0.53196(17) 0.0374(4) Uani d 1 . .
O O2 0.34195(18) 0.66225(16) 0.47923(18) 0.0396(4) Uani d 1 . .
O O3 0.5608(2) 0.97967(16) 0.16765(17) 0.0380(4) Uani d 1 . .
H H3 0.510(3) 1.038(2) 0.124(3) 0.057 Uiso d 1 . .
N N1 0.6348(2) 0.70329(19) -0.03454(19) 0.0340(4) Uani d 1 . .
H H1 0.641(3) 0.670(3) -0.1172(19) 0.051 Uiso d 1 . .
N N2 0.5886(2) 0.84391(19) -0.01623(19) 0.0327(4) Uani d 1 . .
N N3 0.6355(2) 0.7145(2) 0.6688(2) 0.0441(5) Uani d 1 . .
C C1 0.0507(3) 0.8091(3) 0.7386(3) 0.0574(7) Uani d 1 . .
H H1A -0.067805 0.824670 0.774657 0.086 Uiso calc 1 . .
H H1B 0.085342 0.844719 0.805661 0.086 Uiso calc 1 . .
H H1C 0.079772 0.706292 0.737677 0.086 Uiso calc 1 . .
C C2 0.1346(3) 0.8881(3) 0.5822(3) 0.0453(6) Uani d 1 . .
H H2A 0.112275 0.842376 0.512074 0.054 Uiso calc 1 . .
H H2B 0.089410 0.988276 0.579737 0.054 Uiso calc 1 . .
C C3 0.3974(2) 0.7698(2) 0.4823(2) 0.0306(4) Uani d 1 . .
C C4 0.5793(2) 0.7876(2) 0.4307(2) 0.0278(4) Uani d 1 . .
H H4 0.604261 0.890474 0.389034 0.033 Uiso calc 1 . .
C C5 0.6124(2) 0.7486(2) 0.5641(2) 0.0333(5) Uani d 1 . .
C C6 0.5994(2) 0.8562(2) 0.1099(2) 0.0301(4) Uani d 1 . .
C C7 0.6532(2) 0.7267(2) 0.1720(2) 0.0278(4) Uani d 1 . .
C C8 0.6750(2) 0.6317(2) 0.0746(2) 0.0316(4) Uani d 1 . .
C C9 0.7316(3) 0.4776(2) 0.0780(3) 0.0443(6) Uani d 1 . .
H H9A 0.680821 0.428399 0.032257 0.066 Uiso calc 1 . .
H H9B 0.700504 0.432922 0.182580 0.066 Uiso calc 1 . .
H H9C 0.850573 0.470104 0.021522 0.066 Uiso calc 1 . .
C C10 0.6881(2) 0.6924(2) 0.3084(2) 0.0277(4) Uani d 1 . .
H H10 0.660923 0.590388 0.352463 0.033 Uiso calc 1 . .
C C11 0.8671(2) 0.7065(2) 0.2704(2) 0.0276(4) Uani d 1 . .
C C12 0.9482(2) 0.5996(2) 0.3305(2) 0.0335(5) Uani d 1 . .
H H12 0.892943 0.516295 0.391447 0.040 Uiso calc 1 . .
C C13 1.1095(3) 0.6133(3) 0.3023(2) 0.0391(5) Uani d 1 . .
H H13 1.163765 0.539442 0.343921 0.047 Uiso calc 1 . .
C C14 1.1906(3) 0.7340(3) 0.2139(3) 0.0410(5) Uani d 1 . .
H H14 1.300235 0.744139 0.195775 0.049 Uiso calc 1 . .
C C15 1.1118(3) 0.8403(3) 0.1519(3) 0.0399(5) Uani d 1 . .
H H15 1.168056 0.922894 0.090037 0.048 Uiso calc 1 . .
C C16 0.9514(3) 0.8269(2) 0.1793(2) 0.0356(5) Uani d 1 . .
H H16 0.898446 0.900196 0.135782 0.043 Uiso calc 1 . .

loop_
_atom_site_aniso_label
_atom_site_aniso_U_11
_atom_site_aniso_U_22
_atom_site_aniso_U_33
_atom_site_aniso_U_12
_atom_site_aniso_U_13
_atom_site_aniso_U_23
O1 0.0302(8) 0.0378(8) 0.0425(9) 0.0015(6) -0.0144(6) -0.0070(7)
O2 0.0342(8) 0.0396(9) 0.0476(9) -0.0058(6) -0.0179(7) -0.0090(7)
O3 0.0555(10) 0.0341(8) 0.0356(8) 0.0037(7) -0.0318(7) -0.0034(6)
N1 0.0400(10) 0.0407(10) 0.0253(8) -0.0016(7) -0.0176(7) -0.0055(7)
N2 0.0360(9) 0.0390(10) 0.0265(8) -0.0032(7) -0.0173(7) -0.0013(7)
N3 0.0489(12) 0.0569(13) 0.0323(10) 0.0084(9) -0.0241(9) -0.0097(9)
C1 0.0411(14) 0.0526(16) 0.0616(17) -0.0039(11) -0.0058(12) -0.0099(13)
C2 0.0330(12) 0.0523(14) 0.0522(14) 0.0081(10) -0.0198(10) -0.0138(11)
C3 0.0314(10) 0.0362(11) 0.0256(10) -0.0001(8) -0.0145(8) -0.0027(8)
C4 0.0304(10) 0.0312(10) 0.0241(9) -0.0026(8) -0.0148(8) -0.0003(8)
C5 0.0320(11) 0.0404(12) 0.0294(10) 0.0002(8) -0.0150(9) -0.0061(9)
C6 0.0312(10) 0.0385(11) 0.0245(9) -0.0039(8) -0.0154(8) -0.0035(8)
C7 0.0264(9) 0.0358(11) 0.0218(9) -0.0037(7) -0.0117(7) -0.0004(8)
C8 0.0333(10) 0.0367(11) 0.0257(9) -0.0043(8) -0.0143(8) -0.0011(8)
C9 0.0606(15) 0.0409(13) 0.0370(12) 0.0051(11) -0.0265(11) -0.0095(10)
C10 0.0319(10) 0.0275(10) 0.0264(9) -0.0037(7) -0.0161(8) 0.0004(8)
C11 0.0291(10) 0.0324(10) 0.0232(9) -0.0018(8) -0.0127(8) -0.0041(8)
C12 0.0349(11) 0.0376(12) 0.0291(10) -0.0014(9) -0.0160(9) -0.0017(9)
C13 0.0340(11) 0.0511(14) 0.0359(11) 0.0050(9) -0.0204(9) -0.0054(10)
C14 0.0293(11) 0.0595(15) 0.0378(12) -0.0053(10) -0.0152(9) -0.0119(10)
C15 0.0380(12) 0.0437(13) 0.0374(12) -0.0119(10) -0.0146(9) -0.0021(10)
C16 0.0359(11) 0.0360(12) 0.0346(11) -0.0048(9) -0.0167(9) 0.0019(9)

loop_
_atom_type_symbol
_atom_type_description
_atom_type_scat_dispersion_real
_atom_type_scat_dispersion_imag
_atom_type_scat_source
C C 0.0181 0.0091 'International Tables Vol C Tables 4.2.6.8 and 6.1.1.4'
H H 0.0000 0.0000 'International Tables Vol C Tables 4.2.6.8 and 6.1.1.4'
N N 0.0311 0.0180 'International Tables Vol C Tables 4.2.6.8 and 6.1.1.4'
O O 0.0492 0.0322 'International Tables Vol C Tables 4.2.6.8 and 6.1.1.4'

loop_
_geom_angle_atom_site_label_1
_geom_angle_atom_site_label_2
_geom_angle_atom_site_label_3
_geom_angle_site_symmetry_1
_geom_angle_site_symmetry_3
_geom_angle
_geom_angle_publ_flag
C3 O1 C2 . . 116.68(17) ?
C6 O3 H3 . . 109.6(19) ?
C8 N1 N2 . . 112.28(16) ?
C8 N1 H1 . . 127.6(17) ?
N2 N1 H1 . . 120.0(17) ?
C6 N2 N1 . . 103.85(16) ?
C2 C1 H1A . . 109.5 ?
C2 C1 H1B . . 109.5 ?
H1A C1 H1B . . 109.5 ?
C2 C1 H1C . . 109.5 ?
H1A C1 H1C . . 109.5 ?
H1B C1 H1C . . 109.5 ?
O1 C2 C1 . . 111.9(2) ?
O1 C2 H2A . . 109.2 ?
C1 C2 H2A . . 109.2 ?
O1 C2 H2B . . 109.2 ?
C1 C2 H2B . . 109.2 ?
H2A C2 H2B . . 107.9 ?
O2 C3 O1 . . 125.49(19) ?
O2 C3 C4 . . 123.93(19) ?
O1 C3 C4 . . 110.57(17) ?
C5 C4 C3 . . 107.30(16) ?
C5 C4 C10 . . 110.20(16) ?
C3 C4 C10 . . 112.11(15) ?
C5 C4 H4 . . 109.1 ?
C3 C4 H4 . . 109.1 ?
C10 C4 H4 . . 109.1 ?
N3 C5 C4 . . 177.9(2) ?
N2 C6 O3 . . 122.06(18) ?
N2 C6 C7 . . 112.33(18) ?
O3 C6 C7 . . 125.61(17) ?
C8 C7 C6 . . 104.16(17) ?
C8 C7 C10 . . 125.22(18) ?
C6 C7 C10 . . 130.58(18) ?
N1 C8 C7 . . 107.38(18) ?
N1 C8 C9 . . 122.35(18) ?
C7 C8 C9 . . 130.27(18) ?
C8 C9 H9A . . 109.5 ?
C8 C9 H9B . . 109.5 ?
H9A C9 H9B . . 109.5 ?
C8 C9 H9C . . 109.5 ?
H9A C9 H9C . . 109.5 ?
H9B C9 H9C . . 109.5 ?
C7 C10 C11 . . 112.75(16) ?
C7 C10 C4 . . 111.51(16) ?
C11 C10 C4 . . 109.52(15) ?
C7 C10 H10 . . 107.6 ?
C11 C10 H10 . . 107.6 ?
C4 C10 H10 . . 107.6 ?
C12 C11 C16 . . 118.64(18) ?
C12 C11 C10 . . 119.87(17) ?
C16 C11 C10 . . 121.46(18) ?
C11 C12 C13 . . 120.77(19) ?
C11 C12 H12 . . 119.6 ?
C13 C12 H12 . . 119.6 ?
C14 C13 C12 . . 120.0(2) ?
C14 C13 H13 . . 120.0 ?
C12 C13 H13 . . 120.0 ?
C13 C14 C15 . . 119.8(2) ?
C13 C14 H14 . . 120.1 ?
C15 C14 H14 . . 120.1 ?
C14 C15 C16 . . 120.4(2) ?
C14 C15 H15 . . 119.8 ?
C16 C15 H15 . . 119.8 ?
C15 C16 C11 . . 120.4(2) ?
C15 C16 H16 . . 119.8 ?
C11 C16 H16 . . 119.8 ?

loop_
_geom_bond_atom_site_label_1
_geom_bond_atom_site_label_2
_geom_bond_site_symmetry_2
_geom_bond_distance
_geom_bond_publ_flag
O1 C3 . 1.335(2) ?
O1 C2 . 1.460(3) ?
O2 C3 . 1.204(2) ?
O3 C6 . 1.340(2) ?
O3 H3 . 0.857(10) ?
N1 C8 . 1.348(3) ?
N1 N2 . 1.370(2) ?
N1 H1 . 0.914(10) ?
N2 C6 . 1.335(2) ?
N3 C5 . 1.141(3) ?
C1 C2 . 1.501(4) ?
C1 H1A . 0.9800 ?
C1 H1B . 0.9800 ?
C1 H1C . 0.9800 ?
C2 H2A . 0.9900 ?
C2 H2B . 0.9900 ?
C3 C4 . 1.529(3) ?
C4 C5 . 1.470(3) ?
C4 C10 . 1.552(3) ?
C4 H4 . 1.0000 ?
C6 C7 . 1.409(3) ?
C7 C8 . 1.380(3) ?
C7 C10 . 1.506(3) ?
C8 C9 . 1.490(3) ?
C9 H9A . 0.9800 ?
C9 H9B . 0.9800 ?
C9 H9C . 0.9800 ?
C10 C11 . 1.524(3) ?
C10 H10 . 1.0000 ?
C11 C12 . 1.389(3) ?
C11 C16 . 1.394(3) ?
C12 C13 . 1.391(3) ?
C12 H12 . 0.9500 ?
C13 C14 . 1.379(3) ?
C13 H13 . 0.9500 ?
C14 C15 . 1.383(3) ?
C14 H14 . 0.9500 ?
C15 C16 . 1.385(3) ?
C15 H15 . 0.9500 ?
C16 H16 . 0.9500 ?

loop_
_geom_hbond_atom_site_label_D
_geom_hbond_atom_site_label_H
_geom_hbond_atom_site_label_A
_geom_hbond_site_symmetry_A
_geom_hbond_distance_DH
_geom_hbond_distance_HA
_geom_hbond_distance_DA
_geom_hbond_angle_DHA
_geom_hbond_publ_flag
O3 H3 N2 2_675 0.857(10) 1.851(10) 2.706(2) 175(3) yes
N1 H1 N3 1_554 0.914(10) 2.130(16) 2.948(2) 149(2) yes
C14 H14 Cg1 1_655 0.95 2.71 3.627(3) 162 yes

loop_
_geom_torsion_atom_site_label_1
_geom_torsion_atom_site_label_2
_geom_torsion_atom_site_label_3
_geom_torsion_atom_site_label_4
_geom_torsion_site_symmetry_1
_geom_torsion_site_symmetry_2
_geom_torsion_site_symmetry_3
_geom_torsion_site_symmetry_4
_geom_torsion
_geom_torsion_publ_flag
C8 N1 N2 C6 . . . . -0.9(2) ?
C3 O1 C2 C1 . . . . 79.9(2) ?
C2 O1 C3 O2 . . . . -1.9(3) ?
C2 O1 C3 C4 . . . . 178.73(17) ?
O2 C3 C4 C5 . . . . -93.5(2) ?
O1 C3 C4 C5 . . . . 85.9(2) ?
O2 C3 C4 C10 . . . . 27.6(3) ?
O1 C3 C4 C10 . . . . -152.99(16) ?
N1 N2 C6 O3 . . . . -178.86(18) ?
N1 N2 C6 C7 . . . . 0.7(2) ?
N2 C6 C7 C8 . . . . -0.2(2) ?
O3 C6 C7 C8 . . . . 179.32(19) ?
N2 C6 C7 C10 . . . . 177.66(19) ?
O3 C6 C7 C10 . . . . -2.8(3) ?
N2 N1 C8 C7 . . . . 0.9(2) ?
N2 N1 C8 C9 . . . . -179.08(19) ?
C6 C7 C8 N1 . . . . -0.4(2) ?
C10 C7 C8 N1 . . . . -178.39(17) ?
C6 C7 C8 C9 . . . . 179.5(2) ?
C10 C7 C8 C9 . . . . 1.5(3) ?
C8 C7 C10 C11 . . . . 83.8(2) ?
C6 C7 C10 C11 . . . . -93.6(2) ?
C8 C7 C10 C4 . . . . -152.51(19) ?
C6 C7 C10 C4 . . . . 30.1(3) ?
C5 C4 C10 C7 . . . . 178.19(16) ?
C3 C4 C10 C7 . . . . 58.8(2) ?
C5 C4 C10 C11 . . . . -56.3(2) ?
C3 C4 C10 C11 . . . . -175.76(15) ?
C7 C10 C11 C12 . . . . -133.87(19) ?
C4 C10 C11 C12 . . . . 101.4(2) ?
C7 C10 C11 C16 . . . . 47.9(3) ?
C4 C10 C11 C16 . . . . -76.9(2) ?
C16 C11 C12 C13 . . . . 1.0(3) ?
C10 C11 C12 C13 . . . . -177.28(18) ?
C11 C12 C13 C14 . . . . 0.0(3) ?
C12 C13 C14 C15 . . . . -0.9(3) ?
C13 C14 C15 C16 . . . . 0.7(3) ?
C14 C15 C16 C11 . . . . 0.3(3) ?
C12 C11 C16 C15 . . . . -1.2(3) ?
C10 C11 C16 C15 . . . . 177.08(19) ?
